data_2203249
loop_
_publ_author_name
'Yu, Zhifang'
'Gu, Xiuyan'
'Zhao, Bing'
'Cao, Xiaoqiang'

_publ_section_title
;
 3-(2,4-Dichlorophenyl)-1-(2-furyl)-3-hydroxypropan-1-one
;
_journal_issue 2
_journal_name_full 'Acta Crystallographica Section E'
_journal_page_first o168
_journal_page_last o169
_journal_paper_doi 10.1107/S1600536803029568
_journal_volume 60
_journal_year 2004
_chemical_formula_iupac 'C13 H10 Cl2 O3'
_chemical_formula_moiety 'C13 H10 Cl2 O3'
_chemical_formula_sum 'C13 H10 Cl2 O3'
_chemical_formula_weight 285.11
_chemical_melting_point 340
_chemical_name_systematic
;
3-(2,4-Dichlorophenyl)-1-(2-furyl)-3-hydroxypropan-1-one
;
_space_group_IT_number 2
_symmetry_cell_setting triclinic
_symmetry_space_group_name_Hall '-P 1'
_symmetry_space_group_name_H-M 'P -1'
_atom_sites_solution_hydrogens geom
_atom_sites_solution_primary direct
_atom_sites_solution_secondary difmap
_cell_angle_alpha 79.464(4)
_cell_angle_beta 72.596(4)
_cell_angle_gamma 79.918(5)
_cell_formula_units_Z 2
_cell_length_a 7.933(2)
_cell_length_b 8.737(3)
_cell_length_c 9.907(3)
_cell_measurement_reflns_used 989
_cell_measurement_temperature 293(2)
_cell_measurement_theta_max 26.28
_cell_measurement_theta_min 2.71
_cell_volume 638.9(3)
_computing_cell_refinement SMART
_computing_data_collection 'SMART (Bruker, 1997) '
_computing_data_reduction SMART
_computing_molecular_graphics 'SHELXTL (Bruker, 1997)'
_computing_publication_material SHELXTL
_computing_structure_refinement 'SHELXL97 (Sheldrick, 1997)'
_computing_structure_solution 'SHELXS97 (Sheldrick, 1997)'
_diffrn_ambient_temperature 293(2)
_diffrn_measured_fraction_theta_full 0.995
_diffrn_measured_fraction_theta_max 0.995
_diffrn_measurement_device_type 'Bruker SMART CCD area-detector'
_diffrn_measurement_method '\y and \w'
_diffrn_radiation_monochromator graphite
_diffrn_radiation_source 'fine-focus sealed tube'
_diffrn_radiation_type 'Mo K\a'
_diffrn_radiation_wavelength 0.71073
_diffrn_reflns_av_R_equivalents 0.0158
_diffrn_reflns_av_sigmaI/netI 0.0272
_diffrn_reflns_limit_h_max 9
_diffrn_reflns_limit_h_min -8
_diffrn_reflns_limit_k_max 9
_diffrn_reflns_limit_k_min -10
_diffrn_reflns_limit_l_max 11
_diffrn_reflns_limit_l_min -11
_diffrn_reflns_number 3322
_diffrn_reflns_theta_full 25.01
_diffrn_reflns_theta_max 25.01
_diffrn_reflns_theta_min 2.18
_diffrn_standards_decay_% 0
_diffrn_standards_interval_count 0
_diffrn_standards_interval_time 0
_diffrn_standards_number 0
_exptl_absorpt_coefficient_mu 0.504
_exptl_absorpt_correction_T_max 0.932
_exptl_absorpt_correction_T_min 0.882
_exptl_absorpt_correction_type multi-scan
_exptl_absorpt_process_details '(SADABS; Sheldrick, 1996)'
_exptl_crystal_colour colorless
_exptl_crystal_density_diffrn 1.482
_exptl_crystal_density_method 'not measured'
_exptl_crystal_description plate
_exptl_crystal_F_000 292
_exptl_crystal_size_max 0.22
_exptl_crystal_size_mid 0.20
_exptl_crystal_size_min 0.14
_refine_diff_density_max 0.324
_refine_diff_density_min -0.438
_refine_ls_extinction_method none
_refine_ls_goodness_of_fit_ref 1.067
_refine_ls_hydrogen_treatment mixed
_refine_ls_matrix_type full
_refine_ls_number_parameters 164
_refine_ls_number_reflns 2246
_refine_ls_number_restraints 0
_refine_ls_restrained_S_all 1.067
_refine_ls_R_factor_all 0.0498
_refine_ls_R_factor_gt 0.0385
_refine_ls_shift/su_max 0.004
_refine_ls_shift/su_mean 0.000
_refine_ls_structure_factor_coef Fsqd
_refine_ls_weighting_details 'w = 1/[\s^2^(Fo^2^)+(0.0554P)^2^+0.1932P] where P = (Fo^2^+2Fc^2^)/3'
_refine_ls_weighting_scheme calc
_refine_ls_wR_factor_gt 0.1018
_refine_ls_wR_factor_ref 0.1109
_reflns_number_gt 1808
_reflns_number_total 2246
_reflns_threshold_expression I>2\s(I)
_cod_data_source_file ww6151.cif
_cod_data_source_block I
_cod_depositor_comments
;
The following automatic conversions were performed:
'_symmetry_cell_setting' value 'Triclinic' changed to 'triclinic'
according to '/home/saulius/struct/CIF-dictionaries/cif_core.dic'
dictionary named 'cif_core.dic' version 2.4.1 from 2010-06-29.

Automatic conversion script
Id: cif_fix_enum 1527 2010-12-29 10:47:43Z saulius 

The following automatic conversions were performed:

'_symmetry_cell_setting' value 'Triclinic' changed to 'triclinic'
according to /home/saulius/struct/CIF-dictionaries/cif_core.dic
dictionary named 'cif_core.dic' version 2.4.1 from 2010-06-29.

Automatic conversion script
Id: cif_fix_values 1715 2011-07-08 13:25:40Z adriana 
;
_cod_database_code 2203249
_cod_database_fobs_code 2203249

loop_
_symmetry_equiv_pos_as_xyz
'x, y, z'
'-x, -y, -z'

loop_
_atom_site_label
_atom_site_fract_x
_atom_site_fract_y
_atom_site_fract_z
_atom_site_U_iso_or_equiv
_atom_site_adp_type
_atom_site_calc_flag
_atom_site_refinement_flags
_atom_site_occupancy
_atom_site_type_symbol
Cl1 0.43230(8) 0.14544(9) 0.77489(7) 0.0706(3) Uani d . 1 Cl
Cl2 -0.17314(9) -0.08303(9) 0.84055(8) 0.0758(3) Uani d . 1 Cl
O1 0.3100(2) 0.46997(19) 0.41418(17) 0.0588(4) Uani d . 1 O
H1 0.2657 0.5367 0.4675 0.088 Uiso calc R 1 H
O2 0.7640(2) 0.3692(2) 0.34604(18) 0.0656(5) Uani d . 1 O
O3 0.8364(2) 0.4239(2) 0.05729(18) 0.0687(5) Uani d . 1 O
C1 0.0880(3) 0.2283(3) 0.5397(2) 0.0512(6) Uani d . 1 C
H1A 0.0737 0.2896 0.4557 0.061 Uiso calc R 1 H
C2 -0.0390(3) 0.1325(3) 0.6170(2) 0.0535(6) Uani d . 1 C
H2 -0.1371 0.1285 0.5854 0.064 Uiso calc R 1 H
C3 -0.0178(3) 0.0426(3) 0.7423(2) 0.0483(5) Uani d . 1 C
C4 0.1239(3) 0.0486(3) 0.7919(2) 0.0466(5) Uani d . 1 C
H4 0.1356 -0.0109 0.8774 0.056 Uiso calc R 1 H
C5 0.2496(3) 0.1456(3) 0.7117(2) 0.0436(5) Uani d . 1 C
C6 0.2371(3) 0.2358(2) 0.5837(2) 0.0411(5) Uani d . 1 C
C7 0.3811(3) 0.3332(3) 0.4909(2) 0.0460(5) Uani d . 1 C
H7 0.4445 0.3635 0.5510 0.055 Uiso calc R 1 H
C8 0.5123(3) 0.2362(3) 0.3812(2) 0.0569(6) Uani d . 1 C
H8A 0.5584 0.1389 0.4304 0.068 Uiso calc R 1 H
H8B 0.4503 0.2100 0.3194 0.068 Uiso calc R 1 H
C9 0.6662(3) 0.3234(3) 0.2911(2) 0.0499(5) Uani d . 1 C
C10 0.6960(3) 0.3472(3) 0.1375(2) 0.0473(5) Uani d . 1 C
C11 0.6134(3) 0.3081(3) 0.0499(3) 0.0561(6) Uani d . 1 C
H11 0.5142 0.2548 0.0773 0.067 Uiso calc R 1 H
C12 0.7062(4) 0.3635(3) -0.0913(3) 0.0663(7) Uani d . 1 C
H12 0.6802 0.3541 -0.1747 0.080 Uiso calc R 1 H
C13 0.8379(4) 0.4317(4) -0.0811(3) 0.0732(8) Uani d . 1 C
H13 0.9203 0.4788 -0.1586 0.088 Uiso calc R 1 H

loop_
_atom_site_aniso_label
_atom_site_aniso_U_11
_atom_site_aniso_U_22
_atom_site_aniso_U_33
_atom_site_aniso_U_12
_atom_site_aniso_U_13
_atom_site_aniso_U_23
Cl1 0.0547(4) 0.1037(6) 0.0590(4) -0.0306(3) -0.0275(3) 0.0139(3)
Cl2 0.0567(4) 0.0902(5) 0.0782(5) -0.0356(4) -0.0115(3) 0.0075(4)
O1 0.0757(12) 0.0515(9) 0.0461(9) -0.0115(8) -0.0158(8) 0.0025(7)
O2 0.0646(11) 0.0862(13) 0.0510(10) -0.0243(10) -0.0096(8) -0.0190(9)
O3 0.0678(11) 0.0902(13) 0.0469(10) -0.0369(10) -0.0017(8) -0.0050(9)
C1 0.0560(13) 0.0611(14) 0.0385(11) -0.0097(11) -0.0174(10) -0.0021(10)
C2 0.0459(13) 0.0686(15) 0.0513(13) -0.0121(11) -0.0169(10) -0.0114(11)
C3 0.0392(11) 0.0540(13) 0.0493(13) -0.0106(10) -0.0058(10) -0.0077(10)
C4 0.0426(12) 0.0525(13) 0.0406(11) -0.0061(10) -0.0090(9) 0.0001(9)
C5 0.0381(11) 0.0533(12) 0.0400(11) -0.0065(9) -0.0112(9) -0.0064(9)
C6 0.0451(11) 0.0448(11) 0.0330(10) -0.0075(9) -0.0074(9) -0.0083(9)
C7 0.0539(13) 0.0489(12) 0.0350(11) -0.0139(10) -0.0086(9) -0.0048(9)
C8 0.0634(15) 0.0554(14) 0.0474(13) -0.0200(12) 0.0018(11) -0.0127(11)
C9 0.0507(13) 0.0507(13) 0.0460(12) -0.0087(10) -0.0045(10) -0.0137(10)
C10 0.0466(12) 0.0481(12) 0.0439(12) -0.0109(10) -0.0046(10) -0.0063(10)
C11 0.0556(14) 0.0597(14) 0.0545(14) -0.0095(11) -0.0147(11) -0.0105(11)
C12 0.0792(19) 0.0743(18) 0.0461(14) -0.0050(15) -0.0202(13) -0.0096(12)
C13 0.084(2) 0.085(2) 0.0413(14) -0.0208(16) -0.0020(13) -0.0025(13)

loop_
_atom_type_symbol
_atom_type_description
_atom_type_scat_dispersion_real
_atom_type_scat_dispersion_imag
_atom_type_scat_source
C C 0.0033 0.0016
; International Tables
Vol. C, Tables 4.2.6.8 and 6.1.1.4
;
H H 0.0000 0.0000
; International Tables
Vol. C, Tables 4.2.6.8 and 6.1.1.4
;
Cl Cl 0.1484 0.1585
; International Tables
Vol. C, Tables 4.2.6.8 and 6.1.1.4
;
O O 0.0106 0.0060
; International Tables
Vol. C, Tables 4.2.6.8 and 6.1.1.4
;

loop_
_geom_angle_atom_site_label_1
_geom_angle_atom_site_label_2
_geom_angle_atom_site_label_3
_geom_angle
_geom_angle_publ_flag
C7 O1 H1 109.5 ?
C13 O3 C10 106.5(2) yes
C2 C1 C6 121.9(2) ?
C2 C1 H1A 119.0 ?
C6 C1 H1A 119.0 ?
C1 C2 C3 118.8(2) ?
C1 C2 H2 120.6 ?
C3 C2 H2 120.6 ?
C4 C3 C2 121.6(2) ?
C4 C3 Cl2 118.45(17) ?
C2 C3 Cl2 119.98(17) yes
C3 C4 C5 118.3(2) ?
C3 C4 H4 120.8 ?
C5 C4 H4 120.8 ?
C6 C5 C4 122.57(19) ?
C6 C5 Cl1 120.29(16) yes
C4 C5 Cl1 117.11(16) ?
C5 C6 C1 116.80(19) ?
C5 C6 C7 122.51(19) ?
C1 C6 C7 120.63(18) ?
O1 C7 C6 111.93(18) yes
O1 C7 C8 107.32(18) ?
C6 C7 C8 109.40(17) ?
O1 C7 H7 109.4 ?
C6 C7 H7 109.4 ?
C8 C7 H7 109.4 ?
C9 C8 C7 111.98(18) ?
C9 C8 H8A 109.2 ?
C7 C8 H8A 109.2 ?
C9 C8 H8B 109.2 ?
C7 C8 H8B 109.2 ?
H8A C8 H8B 107.9 ?
O2 C9 C10 121.3(2) yes
O2 C9 C8 121.1(2) ?
C10 C9 C8 117.6(2) ?
C11 C10 O3 109.1(2) ?
C11 C10 C9 133.8(2) ?
O3 C10 C9 117.1(2) yes
C10 C11 C12 107.1(2) ?
C10 C11 H11 126.5 ?
C12 C11 H11 126.5 ?
C13 C12 C11 106.2(2) ?
C13 C12 H12 126.9 ?
C11 C12 H12 126.9 ?
C12 C13 O3 111.1(2) ?
C12 C13 H13 124.4 ?
O3 C13 H13 124.4 ?

loop_
_geom_bond_atom_site_label_1
_geom_bond_atom_site_label_2
_geom_bond_distance
_geom_bond_publ_flag
Cl1 C5 1.742(2) yes
Cl2 C3 1.743(2) yes
O1 C7 1.418(3) yes
O1 H1 0.8200 ?
O2 C9 1.224(3) yes
O3 C13 1.357(3) ?
O3 C10 1.363(3) ?
C1 C2 1.379(3) ?
C1 C6 1.393(3) ?
C1 H1A 0.9300 ?
C2 C3 1.381(3) ?
C2 H2 0.9300 ?
C3 C4 1.367(3) ?
C4 C5 1.386(3) ?
C4 H4 0.9300 ?
C5 C6 1.386(3) ?
C6 C7 1.516(3) ?
C7 C8 1.528(3) ?
C7 H7 0.9800 ?
C8 C9 1.514(3) ?
C8 H8A 0.9700 ?
C8 H8B 0.9700 ?
C9 C10 1.449(3) ?
C10 C11 1.352(3) ?
C11 C12 1.412(4) ?
C11 H11 0.9300 ?
C12 C13 1.326(4) ?
C12 H12 0.9300 ?
C13 H13 0.9300 ?

loop_
_geom_hbond_atom_site_label_D
_geom_hbond_atom_site_label_H
_geom_hbond_atom_site_label_A
_geom_hbond_site_symmetry_A
_geom_hbond_distance_DH
_geom_hbond_distance_HA
_geom_hbond_distance_DA
_geom_hbond_angle_DHA
_geom_hbond_publ_flag
O1 H1 O2 2_666 0.82 2.09 2.839(3) 152 yes
C7 H7 Cl1 . 0.98 2.64 3.088(2) 108 yes
C12 H12 O1 2_665 0.93 2.57 3.293(3) 135 yes

loop_
_geom_torsion_atom_site_label_1
_geom_torsion_atom_site_label_2
_geom_torsion_atom_site_label_3
_geom_torsion_atom_site_label_4
_geom_torsion
_geom_torsion_publ_flag
C6 C1 C2 C3 0.5(4) ?
C1 C2 C3 C4 1.1(4) ?
C1 C2 C3 Cl2 -178.54(17) ?
C2 C3 C4 C5 -1.3(3) ?
Cl2 C3 C4 C5 178.37(16) ?
C3 C4 C5 C6 -0.1(3) ?
C3 C4 C5 Cl1 -177.88(17) ?
C4 C5 C6 C1 1.6(3) ?
Cl1 C5 C6 C1 179.31(16) ?
C4 C5 C6 C7 -175.64(19) ?
Cl1 C5 C6 C7 2.0(3) ?
C2 C1 C6 C5 -1.8(3) ?
C2 C1 C6 C7 175.5(2) ?
C5 C6 C7 O1 -149.0(2) yes
C1 C6 C7 O1 33.8(3) ?
C5 C6 C7 C8 92.2(2) ?
C1 C6 C7 C8 -85.0(3) ?
O1 C7 C8 C9 62.0(3) yes
C6 C7 C8 C9 -176.37(19) ?
C7 C8 C9 O2 58.6(3) yes
C7 C8 C9 C10 -122.8(2) ?
C13 O3 C10 C11 0.3(3) ?
C13 O3 C10 C9 179.8(2) ?
O2 C9 C10 C11 178.9(3) yes
C8 C9 C10 C11 0.3(4) ?
O2 C9 C10 O3 -0.5(3) ?
C8 C9 C10 O3 -179.1(2) ?
O3 C10 C11 C12 -0.2(3) ?
C9 C10 C11 C12 -179.7(3) ?
C10 C11 C12 C13 0.1(3) ?
C11 C12 C13 O3 0.1(3) ?
C10 O3 C13 C12 -0.2(3) ?
